data_7052762
loop_
_publ_author_name
'Miu, Chia-Yeh'
'Chi, Hsin-Hung'
'Chen, Szu-Wei'
'Cherng, Jiann-Jang'
'Hsu, Miao-Hsing'
'Huang, Yu-Xin'
'Shieh, Minghuey'

_publ_section_title
;
 Reactions of the \m3-sulfido triiron cluster [SFe3(CO)9]2&#x2212; with
 functionalized organic halides and mercury salts: selective reactivity,
 electrochemistry, and theoretical calculations
;
_journal_issue 11
_journal_name_full 'New Journal of Chemistry'
_journal_page_first 2442
_journal_paper_doi 10.1039/c1nj20279k
_journal_volume 35
_journal_year 2011
_chemical_formula_moiety 'C20 H25 Fe3 N O11 S'
_chemical_formula_sum 'C20 H25 Fe3 N O11 S'
_chemical_formula_weight 655.02
_chemical_name_systematic
;
?
;
_space_group_IT_number 2
_symmetry_cell_setting triclinic
_symmetry_space_group_name_Hall '-P 1'
_symmetry_space_group_name_H-M 'P -1'
_atom_sites_solution_hydrogens geom
_atom_sites_solution_primary direct
_atom_sites_solution_secondary difmap
_audit_creation_method SHELXL-97
_cell_angle_alpha 89.92(3)
_cell_angle_beta 88.507(9)
_cell_angle_gamma 86.83(2)
_cell_formula_units_Z 2
_cell_length_a 9.4943(9)
_cell_length_b 10.791(6)
_cell_length_c 13.2079(17)
_cell_measurement_reflns_used 25
_cell_measurement_temperature 298(2)
_cell_measurement_theta_max 13.92
_cell_measurement_theta_min 7.56
_cell_volume 1350.7(8)
_computing_cell_refinement 'CAD4 Express (Enraf Nonius, 1994)'
_computing_data_collection 'CAD4 Express (Enraf Nonius, 1994)'
_computing_data_reduction 'XCAD4 (Harms & Wocadlo, 1995)'
_computing_molecular_graphics 'Ortep-3 for Windows (Farrugia, 1997)'
_computing_publication_material 'WinGX publication routines (Farrugia, 1999)'
_computing_structure_refinement 'SHELXL-97 (Sheldrick, 1997)'
_computing_structure_solution 'SHELXS-97 (Sheldrick, 1997)'
_diffrn_ambient_temperature 298(2)
_diffrn_measured_fraction_theta_full 1.000
_diffrn_measured_fraction_theta_max 1.000
_diffrn_measurement_device_type 'Enraf Nonius TurboCAD4'
_diffrn_measurement_method 'non-profiled omega/2theta scans'
_diffrn_radiation_monochromator graphite
_diffrn_radiation_source 'fine-focus sealed tube'
_diffrn_radiation_type Mok\a
_diffrn_radiation_wavelength 0.71073
_diffrn_reflns_av_R_equivalents 0.0148
_diffrn_reflns_av_sigmaI/netI 0.0283
_diffrn_reflns_limit_h_max 12
_diffrn_reflns_limit_h_min -12
_diffrn_reflns_limit_k_max 14
_diffrn_reflns_limit_k_min -14
_diffrn_reflns_limit_l_max 0
_diffrn_reflns_limit_l_min -17
_diffrn_reflns_number 6447
_diffrn_reflns_theta_full 27.41
_diffrn_reflns_theta_max 27.41
_diffrn_reflns_theta_min 1.54
_diffrn_standards_decay_% 4
_diffrn_standards_interval_time 120
_diffrn_standards_number 3
_exptl_absorpt_coefficient_mu 1.721
_exptl_absorpt_correction_T_max 0.6492
_exptl_absorpt_correction_T_min 0.5873
_exptl_absorpt_correction_type psi-scan
_exptl_absorpt_process_details
;
?
;
_exptl_crystal_colour black
_exptl_crystal_density_diffrn 1.611
_exptl_crystal_density_method 'not measured'
_exptl_crystal_description prism
_exptl_crystal_F_000 668
_exptl_crystal_size_max 0.35
_exptl_crystal_size_mid 0.3
_exptl_crystal_size_min 0.25
_refine_diff_density_max 0.376
_refine_diff_density_min -0.287
_refine_diff_density_rms 0.054
_refine_ls_extinction_method none
_refine_ls_goodness_of_fit_ref 1.019
_refine_ls_hydrogen_treatment noref
_refine_ls_matrix_type full
_refine_ls_number_parameters 400
_refine_ls_number_reflns 6178
_refine_ls_number_restraints 0
_refine_ls_restrained_S_all 1.019
_refine_ls_R_factor_all 0.0488
_refine_ls_R_factor_gt 0.0261
_refine_ls_shift/su_max 0.006
_refine_ls_shift/su_mean 0.000
_refine_ls_structure_factor_coef Fsqd
_refine_ls_weighting_details 'calc w=1/[\s^2^(Fo^2^)+(0.0402P)^2^+0.1653P] where P=(Fo^2^+2Fc^2^)/3'
_refine_ls_weighting_scheme calc
_refine_ls_wR_factor_gt 0.0679
_refine_ls_wR_factor_ref 0.0761
_reflns_number_gt 4613
_reflns_number_total 6178
_reflns_threshold_expression >2sigma(I)
_cod_data_source_file c1nj20279k.txt
_cod_data_source_block 1
_cod_database_code 7052762

loop_
_symmetry_equiv_pos_as_xyz
'x, y, z'
'-x, -y, -z'

loop_
_atom_site_label
_atom_site_type_symbol
_atom_site_fract_x
_atom_site_fract_y
_atom_site_fract_z
_atom_site_U_iso_or_equiv
_atom_site_adp_type
_atom_site_occupancy
_atom_site_symmetry_multiplicity
_atom_site_calc_flag
Fe1 Fe 0.41243(3) -0.25588(3) -0.29798(2) 0.03741(8) Uani 1 1 d
Fe2 Fe 0.65932(3) -0.18343(3) -0.34440(2) 0.03675(8) Uani 1 1 d
Fe3 Fe 0.58643(3) -0.21713(3) -0.15347(2) 0.03313(8) Uani 1 1 d
S S 0.61084(6) -0.36029(5) -0.27141(4) 0.03897(12) Uani 1 1 d
O1 O 0.1878(2) -0.3519(2) -0.17067(17) 0.0854(7) Uani 1 1 d
O2 O 0.2850(2) -0.0055(2) -0.3243(2) 0.0905(7) Uani 1 1 d
O3 O 0.3154(3) -0.3631(3) -0.48471(17) 0.0975(8) Uani 1 1 d
O4 O 0.5977(2) 0.06548(19) -0.42589(15) 0.0750(6) Uani 1 1 d
O5 O 0.6582(3) -0.3002(2) -0.54303(15) 0.0861(7) Uani 1 1 d
O6 O 0.9672(2) -0.1785(2) -0.33141(17) 0.0785(6) Uani 1 1 d
O7 O 0.6508(2) 0.03821(17) -0.19342(14) 0.0671(5) Uani 1 1 d
O8 O 0.8647(2) -0.2096(2) -0.06288(17) 0.0847(7) Uani 1 1 d
O9 O 0.3524(2) -0.0814(2) -0.04545(17) 0.0855(7) Uani 1 1 d
O10 O 0.70576(17) -0.37486(18) 0.07646(13) 0.0549(4) Uani 1 1 d
O11 O 0.48620(16) -0.30822(17) 0.11962(12) 0.0514(4) Uani 1 1 d
N N 0.96203(17) -0.71352(17) -0.24457(13) 0.0361(4) Uani 1 1 d
C1 C 0.2778(3) -0.3166(3) -0.21965(19) 0.0520(6) Uani 1 1 d
C2 C 0.3350(3) -0.1034(3) -0.3127(2) 0.0546(6) Uani 1 1 d
C3 C 0.3563(3) -0.3207(3) -0.4124(2) 0.0579(6) Uani 1 1 d
C4 C 0.6183(3) -0.0317(2) -0.39436(17) 0.0498(6) Uani 1 1 d
C5 C 0.6572(3) -0.2546(3) -0.46524(18) 0.0554(6) Uani 1 1 d
C6 C 0.8482(3) -0.1806(2) -0.33558(18) 0.0487(5) Uani 1 1 d
C7 C 0.6303(2) -0.0658(2) -0.20075(17) 0.0444(5) Uani 1 1 d
C8 C 0.7545(3) -0.2176(2) -0.09317(17) 0.0500(6) Uani 1 1 d
C9 C 0.4437(3) -0.1344(3) -0.08738(18) 0.0533(6) Uani 1 1 d
C10 C 0.5324(3) -0.3617(2) -0.05117(18) 0.0487(6) Uani 1 1 d
C11 C 0.5862(2) -0.3490(2) 0.05210(16) 0.0411(5) Uani 1 1 d
C12 C 0.5319(3) -0.2995(3) 0.2222(2) 0.0608(7) Uani 1 1 d
C13 C 1.0585(3) -0.8070(2) -0.1892(2) 0.0485(5) Uani 1 1 d
C14 C 0.9896(4) -0.9117(3) -0.1387(3) 0.0788(10) Uani 1 1 d
C15 C 0.8510(2) -0.6539(3) -0.17202(18) 0.0469(5) Uani 1 1 d
C16 C 0.9083(4) -0.5829(4) -0.0861(2) 0.0703(8) Uani 1 1 d
C17 C 1.0561(3) -0.6177(3) -0.2887(2) 0.0503(6) Uani 1 1 d
C18 C 0.9808(4) -0.5156(4) -0.3472(3) 0.0805(10) Uani 1 1 d
C19 C 0.8820(3) -0.7772(3) -0.32614(18) 0.0483(5) Uani 1 1 d
C20 C 0.9716(4) -0.8401(4) -0.4087(3) 0.0762(9) Uani 1 1 d
H10A H 0.580(3) -0.433(3) -0.082(2) 0.056 Uiso 1 1 d
H10B H 0.435(3) -0.357(2) -0.047(2) 0.056 Uiso 1 1 d
H12A H 0.454(3) -0.273(3) 0.260(2) 0.067 Uiso 1 1 d
H12B H 0.594(3) -0.236(3) 0.231(2) 0.067 Uiso 1 1 d
H12C H 0.577(3) -0.371(3) 0.247(2) 0.067 Uiso 1 1 d
H13A H 1.108(3) -0.760(3) -0.139(2) 0.059 Uiso 1 1 d
H13B H 1.125(3) -0.834(3) -0.239(2) 0.059 Uiso 1 1 d
H14A H 1.052(3) -0.960(3) -0.102(2) 0.082 Uiso 1 1 d
H14B H 0.914(4) -0.883(3) -0.083(2) 0.082 Uiso 1 1 d
H14C H 0.944(4) -0.955(3) -0.180(3) 0.082 Uiso 1 1 d
H15A H 0.800(3) -0.720(3) -0.149(2) 0.057 Uiso 1 1 d
H15B H 0.795(3) -0.596(2) -0.213(2) 0.057 Uiso 1 1 d
H16A H 0.828(3) -0.556(3) -0.039(2) 0.079 Uiso 1 1 d
H16B H 0.965(3) -0.638(3) -0.040(2) 0.079 Uiso 1 1 d
H16C H 0.958(4) -0.520(3) -0.111(2) 0.079 Uiso 1 1 d
H17A H 1.104(3) -0.585(3) -0.229(2) 0.059 Uiso 1 1 d
H17B H 1.116(3) -0.661(3) -0.331(2) 0.059 Uiso 1 1 d
H18A H 1.041(4) -0.470(3) -0.373(3) 0.085 Uiso 1 1 d
H18B H 0.930(4) -0.550(3) -0.411(2) 0.085 Uiso 1 1 d
H18C H 0.924(4) -0.471(3) -0.307(3) 0.085 Uiso 1 1 d
H19A H 0.829(3) -0.833(3) -0.291(2) 0.058 Uiso 1 1 d
H19B H 0.825(3) -0.714(3) -0.353(2) 0.058 Uiso 1 1 d
H20A H 0.913(3) -0.867(3) -0.456(3) 0.081 Uiso 1 1 d
H20B H 1.012(4) -0.784(3) -0.442(3) 0.081 Uiso 1 1 d
H20C H 1.032(3) -0.911(3) -0.377(2) 0.081 Uiso 1 1 d

loop_
_atom_site_aniso_label
_atom_site_aniso_U_11
_atom_site_aniso_U_22
_atom_site_aniso_U_33
_atom_site_aniso_U_23
_atom_site_aniso_U_13
_atom_site_aniso_U_12
Fe1 0.03316(15) 0.04244(17) 0.03722(16) 0.00216(12) -0.00839(12) -0.00400(12)
Fe2 0.03616(15) 0.04399(17) 0.03010(15) 0.00378(12) -0.00023(11) -0.00267(12)
Fe3 0.03594(15) 0.03601(16) 0.02820(14) 0.00331(11) -0.00465(11) -0.00710(11)
S 0.0428(3) 0.0346(3) 0.0391(3) 0.0008(2) -0.0039(2) 0.0026(2)
O1 0.0616(12) 0.1159(19) 0.0813(15) 0.0278(13) 0.0007(11) -0.0323(13)
O2 0.0754(15) 0.0642(14) 0.128(2) 0.0120(13) -0.0002(13) 0.0292(12)
O3 0.1110(19) 0.116(2) 0.0687(14) -0.0202(14) -0.0405(14) -0.0205(16)
O4 0.1012(16) 0.0589(12) 0.0667(13) 0.0236(10) -0.0266(11) -0.0101(11)
O5 0.0971(17) 0.1142(19) 0.0474(11) -0.0245(12) 0.0103(11) -0.0140(14)
O6 0.0413(10) 0.1075(18) 0.0874(15) 0.0017(13) -0.0013(10) -0.0110(10)
O7 0.1052(16) 0.0427(10) 0.0554(11) 0.0007(8) -0.0008(10) -0.0223(10)
O8 0.0597(12) 0.1174(19) 0.0820(14) 0.0401(13) -0.0363(11) -0.0353(12)
O9 0.0744(14) 0.1049(18) 0.0741(14) -0.0230(13) 0.0145(11) 0.0169(13)
O10 0.0444(9) 0.0731(12) 0.0466(9) 0.0063(8) -0.0032(7) 0.0034(8)
O11 0.0402(8) 0.0710(11) 0.0433(9) -0.0008(8) -0.0044(7) -0.0036(8)
N 0.0280(8) 0.0458(10) 0.0347(8) -0.0026(7) -0.0015(6) -0.0023(7)
C1 0.0432(12) 0.0636(16) 0.0506(13) 0.0078(11) -0.0103(10) -0.0118(11)
C2 0.0405(12) 0.0586(16) 0.0640(16) 0.0033(12) -0.0029(11) 0.0047(11)
C3 0.0545(14) 0.0712(17) 0.0494(14) 0.0030(12) -0.0183(11) -0.0082(13)
C4 0.0529(13) 0.0600(15) 0.0374(11) 0.0094(11) -0.0094(10) -0.0069(11)
C5 0.0557(14) 0.0715(17) 0.0392(12) -0.0047(12) 0.0064(10) -0.0084(12)
C6 0.0446(13) 0.0577(14) 0.0438(12) 0.0036(10) 0.0013(9) -0.0057(10)
C7 0.0505(13) 0.0443(13) 0.0393(11) 0.0062(9) -0.0053(9) -0.0091(10)
C8 0.0521(13) 0.0577(14) 0.0422(12) 0.0158(10) -0.0118(10) -0.0169(11)
C9 0.0552(14) 0.0599(15) 0.0446(13) -0.0046(11) 0.0023(11) -0.0043(12)
C10 0.0581(14) 0.0503(14) 0.0396(12) 0.0117(10) -0.0059(10) -0.0195(12)
C11 0.0447(12) 0.0394(11) 0.0402(11) 0.0081(9) -0.0023(9) -0.0104(9)
C12 0.0526(15) 0.088(2) 0.0415(14) -0.0109(14) -0.0021(11) -0.0021(14)
C13 0.0414(12) 0.0507(14) 0.0532(14) -0.0043(11) -0.0121(10) 0.0035(10)
C14 0.092(2) 0.062(2) 0.085(2) 0.0189(17) -0.0361(19) -0.0123(17)
C15 0.0334(11) 0.0630(15) 0.0431(12) -0.0027(11) 0.0046(9) 0.0049(10)
C16 0.0687(19) 0.086(2) 0.0542(17) -0.0247(16) 0.0022(14) 0.0108(16)
C17 0.0406(12) 0.0590(15) 0.0521(14) -0.0014(12) 0.0047(10) -0.0123(11)
C18 0.084(2) 0.077(2) 0.082(2) 0.0288(19) 0.0000(18) -0.0198(18)
C19 0.0436(12) 0.0638(16) 0.0393(12) -0.0020(11) -0.0104(10) -0.0133(11)
C20 0.076(2) 0.097(3) 0.0565(18) -0.0311(18) -0.0020(15) -0.0116(18)

loop_
_atom_type_symbol
_atom_type_description
_atom_type_scat_dispersion_real
_atom_type_scat_dispersion_imag
_atom_type_scat_source
C C 0.0033 0.0016 'International Tables Vol C Tables 4.2.6.8 and 6.1.1.4'
H H 0.0000 0.0000 'International Tables Vol C Tables 4.2.6.8 and 6.1.1.4'
Fe Fe 0.3463 0.8444 'International Tables Vol C Tables 4.2.6.8 and 6.1.1.4'
N N 0.0061 0.0033 'International Tables Vol C Tables 4.2.6.8 and 6.1.1.4'
O O 0.0106 0.0060 'International Tables Vol C Tables 4.2.6.8 and 6.1.1.4'
S S 0.1246 0.1234 'International Tables Vol C Tables 4.2.6.8 and 6.1.1.4'

loop_
_geom_angle_atom_site_label_1
_geom_angle_atom_site_label_2
_geom_angle_atom_site_label_3
_geom_angle
C3 Fe1 C1 95.82(12)
C3 Fe1 C2 98.35(13)
C1 Fe1 C2 98.00(12)
C3 Fe1 S 102.91(9)
C1 Fe1 S 108.98(9)
C2 Fe1 S 143.37(9)
C3 Fe1 Fe2 103.54(9)
C1 Fe1 Fe2 156.82(8)
C2 Fe1 Fe2 91.74(9)
S Fe1 Fe2 54.53(3)
C3 Fe1 Fe3 156.22(9)
C1 Fe1 Fe3 96.45(8)
C2 Fe1 Fe3 100.00(9)
S Fe1 Fe3 53.72(2)
Fe2 Fe1 Fe3 61.010(15)
C5 Fe2 C4 93.03(12)
C5 Fe2 C6 97.12(11)
C4 Fe2 C6 100.65(12)
C5 Fe2 S 90.29(10)
C4 Fe2 S 155.14(8)
C6 Fe2 S 103.37(8)
C5 Fe2 C7 169.14(11)
C4 Fe2 C7 77.73(10)
C6 Fe2 C7 90.28(10)
S Fe2 C7 95.74(7)
C5 Fe2 Fe1 91.67(9)
C4 Fe2 Fe1 101.65(8)
C6 Fe2 Fe1 155.52(8)
S Fe2 Fe1 53.60(2)
C7 Fe2 Fe1 84.71(6)
C5 Fe2 Fe3 142.09(9)
C4 Fe2 Fe3 115.85(8)
C6 Fe2 Fe3 100.71(7)
S Fe2 Fe3 53.16(3)
C7 Fe2 Fe3 42.61(6)
Fe1 Fe2 Fe3 60.156(15)
C9 Fe3 C8 115.41(12)
C9 Fe3 C7 85.07(12)
C8 Fe3 C7 84.94(10)
C9 Fe3 C10 82.29(12)
C8 Fe3 C10 87.44(10)
C7 Fe3 C10 160.75(10)
C9 Fe3 S 136.95(9)
C8 Fe3 S 105.56(9)
C7 Fe3 S 112.00(8)
C10 Fe3 S 87.07(8)
C9 Fe3 Fe1 87.84(8)
C8 Fe3 Fe1 156.47(9)
C7 Fe3 Fe1 94.08(7)
C10 Fe3 Fe1 99.87(7)
S Fe3 Fe1 53.11(2)
C9 Fe3 Fe2 125.13(8)
C8 Fe3 Fe2 101.74(8)
C7 Fe3 Fe2 58.60(8)
C10 Fe3 Fe2 140.52(8)
S Fe3 Fe2 53.45(3)
Fe1 Fe3 Fe2 58.834(15)
Fe1 S Fe3 73.17(3)
Fe1 S Fe2 71.87(3)
Fe3 S Fe2 73.39(4)
C11 O11 C12 115.19(19)
C17 N C19 111.79(18)
C17 N C15 111.03(19)
C19 N C15 106.34(17)
C17 N C13 106.24(18)
C19 N C13 110.80(18)
C15 N C13 110.72(18)
O1 C1 Fe1 177.3(3)
O2 C2 Fe1 178.6(3)
O3 C3 Fe1 177.5(3)
O4 C4 Fe2 177.3(2)
O5 C5 Fe2 178.9(3)
O6 C6 Fe2 179.1(2)
O7 C7 Fe3 154.8(2)
O7 C7 Fe2 126.34(18)
Fe3 C7 Fe2 78.79(9)
O8 C8 Fe3 172.9(2)
O9 C9 Fe3 179.8(3)
C11 C10 Fe3 114.62(15)
C11 C10 H10A 108.5(16)
Fe3 C10 H10A 101.8(16)
C11 C10 H10B 108.6(17)
Fe3 C10 H10B 105.2(17)
H10A C10 H10B 118(2)
O10 C11 O11 121.8(2)
O10 C11 C10 125.1(2)
O11 C11 C10 113.1(2)
O11 C12 H12A 106.2(18)
O11 C12 H12B 112.8(18)
H12A C12 H12B 103(3)
O11 C12 H12C 115.0(18)
H12A C12 H12C 113(3)
H12B C12 H12C 106(3)
C14 C13 N 116.5(2)
C14 C13 H13A 109.6(16)
N C13 H13A 106.6(16)
C14 C13 H13B 111.9(17)
N C13 H13B 104.1(17)
H13A C13 H13B 108(2)
C13 C14 H14A 112(2)
C13 C14 H14B 113.1(19)
H14A C14 H14B 102(3)
C13 C14 H14C 112(2)
H14A C14 H14C 113(3)
H14B C14 H14C 104(3)
C16 C15 N 115.0(2)
C16 C15 H15A 111.7(17)
N C15 H15A 104.0(17)
C16 C15 H15B 108.0(16)
N C15 H15B 105.3(15)
H15A C15 H15B 113(2)
C15 C16 H16A 108.7(19)
C15 C16 H16B 111.8(19)
H16A C16 H16B 100(2)
C15 C16 H16C 109(2)
H16A C16 H16C 114(3)
H16B C16 H16C 112(3)
C18 C17 N 114.9(2)
C18 C17 H17A 111.7(16)
N C17 H17A 103.9(15)
C18 C17 H17B 109.0(17)
N C17 H17B 104.6(18)
H17A C17 H17B 113(2)
C17 C18 H18A 109(2)
C17 C18 H18B 111.9(18)
H18A C18 H18B 103(3)
C17 C18 H18C 110(2)
H18A C18 H18C 109(3)
H18B C18 H18C 114(3)
C20 C19 N 115.7(2)
C20 C19 H19A 111.5(17)
N C19 H19A 104.3(17)
C20 C19 H19B 109.9(17)
N C19 H19B 103.8(17)
H19A C19 H19B 111(2)
C19 C20 H20A 108(2)
C19 C20 H20B 108(2)
H20A C20 H20B 101(3)
C19 C20 H20C 108.6(18)
H20A C20 H20C 112(3)
H20B C20 H20C 119(3)

loop_
_geom_bond_atom_site_label_1
_geom_bond_atom_site_label_2
_geom_bond_distance
Fe1 C3 1.773(3)
Fe1 C1 1.776(3)
Fe1 C2 1.777(3)
Fe1 S 2.1771(8)
Fe1 Fe2 2.5705(6)
Fe1 Fe3 2.6057(5)
Fe2 C5 1.773(2)
Fe2 C4 1.791(3)
Fe2 C6 1.802(2)
Fe2 S 2.2027(12)
Fe2 C7 2.286(2)
Fe2 Fe3 2.6277(5)
Fe3 C9 1.789(3)
Fe3 C8 1.802(2)
Fe3 C7 1.814(2)
Fe3 C10 2.137(2)
Fe3 S 2.1945(10)
O1 C1 1.140(3)
O2 C2 1.145(3)
O3 C3 1.146(3)
O4 C4 1.137(3)
O5 C5 1.139(3)
O6 C6 1.134(3)
O7 C7 1.154(3)
O8 C8 1.137(3)
O9 C9 1.143(3)
O10 C11 1.206(3)
O11 C11 1.342(3)
O11 C12 1.438(3)
N C17 1.510(3)
N C19 1.520(3)
N C15 1.523(3)
N C13 1.524(3)
C10 C11 1.478(3)
C10 H10A 0.96(3)
C10 H10B 0.93(3)
C12 H12A 0.92(3)
C12 H12B 0.94(3)
C12 H12C 0.93(3)
C13 C14 1.486(4)
C13 H13A 0.99(3)
C13 H13B 0.93(3)
C14 H14A 0.92(3)
C14 H14B 1.05(3)
C14 H14C 0.86(3)
C15 C16 1.500(4)
C15 H15A 0.93(3)
C15 H15B 0.97(3)
C16 H16A 1.00(3)
C16 H16B 1.00(3)
C16 H16C 0.90(3)
C17 C18 1.504(5)
C17 H17A 1.00(3)
C17 H17B 0.90(3)
C18 H18A 0.84(4)
C18 H18B 1.05(3)
C18 H18C 0.88(3)
C19 C20 1.505(4)
C19 H19A 0.93(3)
C19 H19B 0.93(3)
C20 H20A 0.91(3)
C20 H20B 0.86(3)
C20 H20C 1.03(3)
